data_2243599
loop_
_publ_author_name
'Znovjyak, Kateryna'
'Seredyuk, Maksym'
'Malinkin, Sergey O.'
'Shova, Sergiu'
'Soliev, Lutfullo'

_publ_section_title
;
 Crystal structure of
 {<i>N</i>^1^,<i>N</i>^3^-bis[(1-benzyl-1<i>H</i>-1,2,3-triazol-4-yl)methylidene]-2,2-dimethylpropane-1,3-diamine}bis(thiocyanato-\k<i>N</i>)iron(II)
;
_journal_coeditor_code WM5580
_journal_issue 10
_journal_name_full 'Acta Crystallographica Section E'
_journal_page_first 1661
_journal_page_last 1664
_journal_paper_doi 10.1107/S2056989020012608
_journal_volume 76
_journal_year 2020
_chemical_formula_iupac '[Fe (N C S)2 (C25 H28 N8)]'
_chemical_formula_moiety 'C27 H28 Fe N10 S2'
_chemical_formula_sum 'C27 H28 Fe N10 S2'
_chemical_formula_weight 612.56
_chemical_name_systematic
{<i>N</i>^1^,<i>N</i>^3^-Bis[(1-benzyl-1<i>H</i>-1,2,3-triazol-4-yl)methylidene]-2,2-dimethylpropane-1,3-diamine}bis(thiocyanato-\k<i>N</i>)iron(II)
_space_group_crystal_system triclinic
_space_group_IT_number 2
_space_group_name_Hall '-P 1'
_space_group_name_H-M_alt 'P -1'
_atom_sites_solution_hydrogens geom
_audit_creation_method
;
Olex2 1.3
(compiled 2020.02.04 svn.rd84adfe8 for OlexSys, GUI svn.r6032)
;
_cell_angle_alpha 67.552(5)
_cell_angle_beta 85.106(4)
_cell_angle_gamma 84.087(4)
_cell_formula_units_Z 2
_cell_length_a 8.9656(5)
_cell_length_b 12.5060(6)
_cell_length_c 14.2311(7)
_cell_measurement_reflns_used 4582
_cell_measurement_temperature 250.00(10)
_cell_measurement_theta_max 28.7880
_cell_measurement_theta_min 1.5980
_cell_volume 1465.06(14)
_computing_cell_refinement
;
CrysAlisPro (Rigaku OD, 2018)
;
_computing_data_collection
;
CrysAlisPro (Rigaku OD, 2018)
;
_computing_data_reduction
;
CrysAlisPro (Rigaku OD, 2018)
;
_computing_molecular_graphics
;
<i>OLEX2</i> (Dolomanov <i>et al.</i>,  2009)
;
_computing_publication_material
;
<i>OLEX2</i> (Dolomanov <i>et al.</i>,  2009)
;
_computing_structure_refinement
;
<i>SHELXL2018/3</i> (Sheldrick, 2015)
;
_computing_structure_solution
;
<i>olex2.solve</i> (Bourhis <i>et al.</i>,  2015)
;
_diffrn_ambient_temperature 250.00(10)
_diffrn_detector 'CCD plate'
_diffrn_detector_area_resol_mean 16.1593
_diffrn_measured_fraction_theta_full 0.998
_diffrn_measured_fraction_theta_max 0.998
_diffrn_measurement_device 'four-circle diffractometer'
_diffrn_measurement_device_type 'Rigaku Oxford Diffraction Xcalibur, Eos'
_diffrn_measurement_method '\w scans'
_diffrn_radiation_monochromator graphite
_diffrn_radiation_probe x-ray
_diffrn_radiation_type 'Mo K\a'
_diffrn_radiation_wavelength 0.71073
_diffrn_reflns_av_R_equivalents 0.0180
_diffrn_reflns_av_unetI/netI 0.0319
_diffrn_reflns_limit_h_max 9
_diffrn_reflns_limit_h_min -10
_diffrn_reflns_limit_k_max 13
_diffrn_reflns_limit_k_min -14
_diffrn_reflns_limit_l_max 16
_diffrn_reflns_limit_l_min -16
_diffrn_reflns_number 10677
_diffrn_reflns_theta_full 25.027
_diffrn_reflns_theta_max 25.027
_diffrn_reflns_theta_min 1.550
_diffrn_source 'fine-focus sealed X-ray tube'
_exptl_absorpt_coefficient_mu 0.693
_exptl_absorpt_correction_T_max 1.00000
_exptl_absorpt_correction_T_min 0.91131
_exptl_absorpt_correction_type multi-scan
_exptl_absorpt_process_details
;
(CrysAlisPro; Rigaku OD, 2018)
;
_exptl_crystal_colour orange
_exptl_crystal_density_diffrn 1.389
_exptl_crystal_description plate
_exptl_crystal_F_000 636
_exptl_crystal_size_max 0.4
_exptl_crystal_size_mid 0.2
_exptl_crystal_size_min 0.2
_refine_diff_density_max 0.623
_refine_diff_density_min -0.586
_refine_ls_extinction_method none
_refine_ls_goodness_of_fit_ref 1.034
_refine_ls_hydrogen_treatment refU
_refine_ls_matrix_type full
_refine_ls_number_parameters 391
_refine_ls_number_reflns 5175
_refine_ls_number_restraints 0
_refine_ls_restrained_S_all 1.034
_refine_ls_R_factor_all 0.0461
_refine_ls_R_factor_gt 0.0373
_refine_ls_shift/su_max 0.000
_refine_ls_shift/su_mean 0.000
_refine_ls_structure_factor_coef Fsqd
_refine_ls_weighting_details 'w=1/[\s^2^(Fo^2^)+(0.0224P)^2^+1.1951P] where P=(Fo^2^+2Fc^2^)/3'
_refine_ls_weighting_scheme calc
_refine_ls_wR_factor_gt 0.0774
_refine_ls_wR_factor_ref 0.0818
_reflns_number_gt 4416
_reflns_number_total 5175
_reflns_threshold_expression 'I > 2\s(I)'
_cod_data_source_file wm5580sup1.cif
_cod_data_source_block I
_cod_database_code 2243599
_shelx_space_group_comment
;
The symmetry employed for this shelxl refinement is uniquely defined
by the following loop, which should always be used as a source of
symmetry information in preference to the above space-group names.
They are only intended as comments.
;
_shelx_estimated_absorpt_t_min 0.769
_shelx_estimated_absorpt_t_max 0.874

loop_
_space_group_symop_operation_xyz
'x, y, z'
'-x, -y, -z'

loop_
_atom_site_type_symbol
_atom_site_label
_atom_site_fract_x
_atom_site_fract_y
_atom_site_fract_z
_atom_site_U_iso_or_equiv
_atom_site_adp_type
_atom_site_calc_flag
_atom_site_occupancy
_atom_site_disorder_assembly
_atom_site_disorder_group
Fe Fe1 0.46967(4) 0.25650(3) 0.15072(2) 0.02848(10) Uani d 1 . .
S S1 0.83937(11) 0.13105(7) -0.06302(8) 0.0749(3) Uani d 1 . .
S S2 0.93628(8) 0.30840(7) 0.26836(6) 0.0597(2) Uani d 1 . .
N N1 0.3705(2) 0.40653(16) 0.02733(14) 0.0288(4) Uani d 1 . .
N N2 0.3331(2) 0.37376(16) 0.22397(14) 0.0307(4) Uani d 1 . .
N N3 0.3079(2) 0.37587(17) 0.31494(15) 0.0371(5) Uani d 1 . .
N N4 0.2416(2) 0.48269(17) 0.30170(15) 0.0357(5) Uani d 1 . .
N N5 0.3032(2) 0.17554(16) 0.09218(14) 0.0310(4) Uani d 1 . .
N N6 0.3792(2) 0.11839(15) 0.28389(14) 0.0296(4) Uani d 1 . .
N N7 0.3924(2) 0.08273(16) 0.38237(15) 0.0331(5) Uani d 1 . .
N N8 0.2832(2) 0.01043(15) 0.42600(14) 0.0306(4) Uani d 1 . .
N N9 0.6253(3) 0.2060(2) 0.05480(19) 0.0528(6) Uani d 1 . .
N N10 0.6514(2) 0.28477(17) 0.21860(16) 0.0385(5) Uani d 1 . .
C C1 0.2253(4) 0.3438(3) -0.1867(2) 0.0555(8) Uani d 1 . .
H H1A 0.193892 0.423117 -0.225831 0.056(9) Uiso calc 1 . .
H H1B 0.152987 0.294205 -0.190475 0.070(10) Uiso calc 1 . .
H H1C 0.321299 0.323624 -0.213362 0.070(10) Uiso calc 1 . .
C C2 0.0854(3) 0.3642(2) -0.0346(2) 0.0419(6) Uani d 1 . .
H H2A 0.091918 0.352941 0.035621 0.049(8) Uiso calc 1 . .
H H2B 0.010603 0.317602 -0.040245 0.053(8) Uiso calc 1 . .
H H2C 0.058264 0.444495 -0.073289 0.058(9) Uiso calc 1 . .
C C3 0.2375(3) 0.3284(2) -0.07558(17) 0.0341(5) Uani d 1 . .
C C4 0.3598(3) 0.4059(2) -0.07427(17) 0.0346(6) Uani d 1 . .
H H4A 0.455840 0.377726 -0.096377 0.029(6) Uiso calc 1 . .
H H4B 0.336486 0.484535 -0.121707 0.038(7) Uiso calc 1 . .
C C5 0.2984(3) 0.48861(19) 0.04771(18) 0.0307(5) Uani d 1 . .
H H5 0.256242 0.553702 -0.003344 0.033(6) Uiso calc 1 . .
C C6 0.2840(2) 0.47738(18) 0.15301(17) 0.0290(5) Uani d 1 . .
C C7 0.2245(3) 0.5470(2) 0.20293(19) 0.0351(6) Uani d 1 . .
H H7 0.181423 0.622568 0.174611 0.031(6) Uiso calc 1 . .
C C8 0.1953(3) 0.5106(3) 0.3915(2) 0.0493(7) Uani d 1 . .
H H8A 0.190249 0.438538 0.450396 0.066(9) Uiso calc 1 . .
H H8B 0.094871 0.548892 0.382656 0.067(10) Uiso calc 1 . .
C C9 0.2961(3) 0.5868(2) 0.4139(2) 0.0463(7) Uani d 1 . .
C C10 0.3637(4) 0.6766(3) 0.3392(3) 0.0616(8) Uani d 1 . .
H H10 0.351491 0.691169 0.271088 0.064(9) Uiso calc 1 . .
C C11 0.4509(4) 0.7463(3) 0.3655(4) 0.0805(11) Uani d 1 . .
H H11 0.497489 0.806878 0.314888 0.080(12) Uiso calc 1 . .
C C12 0.4680(4) 0.7252(4) 0.4664(4) 0.0851(13) Uani d 1 . .
H H12 0.527762 0.770575 0.483973 0.106(14) Uiso calc 1 . .
C C13 0.3976(4) 0.6382(5) 0.5402(4) 0.0874(13) Uani d 1 . .
H H13 0.406323 0.625738 0.608290 0.104(14) Uiso calc 1 . .
C C14 0.3135(4) 0.5684(4) 0.5147(3) 0.0666(10) Uani d 1 . .
H H14 0.267676 0.507861 0.565894 0.104(15) Uiso calc 1 . .
C C15 0.2819(3) 0.2003(2) -0.01518(18) 0.0373(6) Uani d 1 . .
H H15A 0.204471 0.153918 -0.019696 0.042(7) Uiso calc 1 . .
H H15B 0.374371 0.177465 -0.045658 0.038(7) Uiso calc 1 . .
C C16 0.2287(3) 0.0988(2) 0.15956(18) 0.0364(6) Uani d 1 . .
H H16 0.155892 0.062534 0.142359 0.048(8) Uiso calc 1 . .
C C17 0.2622(3) 0.07019(19) 0.26449(18) 0.0314(5) Uani d 1 . .
C C18 0.2011(3) 0.0009(2) 0.35577(18) 0.0357(6) Uani d 1 . .
H H18 0.119557 -0.043570 0.366906 0.042(7) Uiso calc 1 . .
C C19 0.2629(3) -0.0405(2) 0.53669(17) 0.0348(6) Uani d 1 . .
H H19A 0.359759 -0.070943 0.565445 0.038(7) Uiso calc 1 . .
H H19B 0.200022 -0.104871 0.555534 0.019(5) Uiso calc 1 . .
C C20 0.1924(2) 0.04492(19) 0.58170(17) 0.0306(5) Uani d 1 . .
C C21 0.1961(3) 0.0160(2) 0.6857(2) 0.0419(6) Uani d 1 . .
H H21 0.247770 -0.052834 0.725248 0.049(8) Uiso calc 1 . .
C C22 0.1244(3) 0.0879(2) 0.7316(2) 0.0506(7) Uani d 1 . .
H H22 0.127846 0.067512 0.801438 0.053(8) Uiso calc 1 . .
C C23 0.0476(3) 0.1901(2) 0.6733(2) 0.0490(7) Uani d 1 . .
H H23 -0.002501 0.238136 0.704015 0.049(8) Uiso calc 1 . .
C C24 0.0450(3) 0.2211(2) 0.5698(2) 0.0427(6) Uani d 1 . .
H H24 -0.005800 0.290501 0.530513 0.048(8) Uiso calc 1 . .
C C25 0.1175(3) 0.1496(2) 0.52394(19) 0.0359(6) Uani d 1 . .
H H25 0.116296 0.171620 0.453750 0.037(7) Uiso calc 1 . .
C C26 0.7137(3) 0.1742(2) 0.00625(19) 0.0368(6) Uani d 1 . .
C C27 0.7700(3) 0.2947(2) 0.23968(18) 0.0345(6) Uani d 1 . .

loop_
_atom_site_aniso_label
_atom_site_aniso_U_11
_atom_site_aniso_U_22
_atom_site_aniso_U_33
_atom_site_aniso_U_12
_atom_site_aniso_U_13
_atom_site_aniso_U_23
Fe1 0.02404(18) 0.02930(18) 0.03075(19) -0.00346(13) -0.00173(13) -0.00939(14)
S1 0.0808(6) 0.0533(5) 0.1010(7) -0.0154(4) 0.0440(5) -0.0481(5)
S2 0.0373(4) 0.0653(5) 0.0640(5) -0.0146(3) -0.0200(3) -0.0040(4)
N1 0.0271(10) 0.0298(10) 0.0312(10) -0.0087(8) -0.0005(8) -0.0121(9)
N2 0.0294(11) 0.0304(10) 0.0334(11) -0.0020(8) -0.0054(8) -0.0124(9)
N3 0.0412(12) 0.0357(11) 0.0358(12) -0.0008(9) -0.0053(9) -0.0149(9)
N4 0.0365(12) 0.0361(11) 0.0396(12) -0.0018(9) -0.0041(9) -0.0199(10)
N5 0.0353(11) 0.0284(10) 0.0316(11) -0.0042(8) -0.0030(8) -0.0130(9)
N6 0.0276(10) 0.0269(10) 0.0330(11) -0.0037(8) -0.0028(8) -0.0091(9)
N7 0.0296(11) 0.0307(10) 0.0341(11) -0.0061(8) -0.0025(8) -0.0056(9)
N8 0.0280(10) 0.0274(10) 0.0325(11) -0.0041(8) 0.0008(8) -0.0068(9)
N9 0.0371(14) 0.0676(16) 0.0621(16) 0.0012(11) 0.0028(12) -0.0361(14)
N10 0.0295(12) 0.0374(12) 0.0464(13) -0.0031(9) -0.0078(9) -0.0122(10)
C1 0.080(2) 0.0589(19) 0.0332(15) -0.0080(17) -0.0100(15) -0.0215(15)
C2 0.0385(15) 0.0481(16) 0.0431(16) -0.0039(12) -0.0114(12) -0.0196(13)
C3 0.0418(14) 0.0362(13) 0.0270(12) -0.0057(11) -0.0060(10) -0.0133(11)
C4 0.0412(15) 0.0341(13) 0.0278(12) -0.0075(11) 0.0019(10) -0.0104(11)
C5 0.0321(13) 0.0261(12) 0.0337(13) -0.0073(10) -0.0063(10) -0.0087(10)
C6 0.0257(12) 0.0245(11) 0.0373(13) -0.0031(9) -0.0070(10) -0.0108(10)
C7 0.0357(14) 0.0291(13) 0.0426(15) 0.0014(10) -0.0076(11) -0.0157(11)
C8 0.0528(18) 0.0564(18) 0.0449(16) -0.0012(14) 0.0061(13) -0.0287(15)
C9 0.0437(16) 0.0541(17) 0.0522(17) 0.0130(13) -0.0100(13) -0.0351(15)
C10 0.070(2) 0.067(2) 0.065(2) -0.0053(17) -0.0127(17) -0.0413(18)
C11 0.074(3) 0.069(2) 0.118(3) -0.004(2) -0.019(2) -0.055(3)
C12 0.061(2) 0.111(3) 0.132(4) 0.025(2) -0.039(3) -0.101(3)
C13 0.066(3) 0.143(4) 0.090(3) 0.034(3) -0.033(2) -0.089(3)
C14 0.060(2) 0.096(3) 0.058(2) 0.0226(19) -0.0177(17) -0.049(2)
C15 0.0471(16) 0.0363(13) 0.0335(13) -0.0077(11) -0.0022(11) -0.0176(11)
C16 0.0400(14) 0.0351(13) 0.0395(14) -0.0119(11) -0.0038(11) -0.0174(12)
C17 0.0312(13) 0.0275(12) 0.0371(13) -0.0065(10) -0.0023(10) -0.0127(10)
C18 0.0332(14) 0.0358(13) 0.0375(14) -0.0137(11) -0.0005(11) -0.0107(11)
C19 0.0339(14) 0.0301(13) 0.0334(13) -0.0023(10) -0.0007(10) -0.0044(11)
C20 0.0259(12) 0.0291(12) 0.0336(13) -0.0070(9) -0.0018(10) -0.0072(10)
C21 0.0439(16) 0.0387(14) 0.0409(15) 0.0017(12) -0.0129(12) -0.0116(12)
C22 0.0627(19) 0.0567(18) 0.0413(16) -0.0051(14) -0.0105(14) -0.0265(14)
C23 0.0525(18) 0.0435(16) 0.0619(19) -0.0059(13) -0.0020(14) -0.0317(15)
C24 0.0394(15) 0.0281(13) 0.0569(18) -0.0023(11) -0.0001(12) -0.0122(13)
C25 0.0329(14) 0.0325(13) 0.0342(14) -0.0055(10) 0.0006(10) -0.0033(11)
C26 0.0356(14) 0.0337(13) 0.0429(15) -0.0039(11) -0.0030(12) -0.0160(12)
C27 0.0349(15) 0.0296(12) 0.0315(13) -0.0023(10) -0.0025(10) -0.0028(10)

loop_
_atom_type_symbol
_atom_type_description
_atom_type_scat_dispersion_real
_atom_type_scat_dispersion_imag
_atom_type_scat_source
C C 0.0033 0.0016 'International Tables Vol C Tables 4.2.6.8 and 6.1.1.4'
H H 0.0000 0.0000 'International Tables Vol C Tables 4.2.6.8 and 6.1.1.4'
Fe Fe 0.3463 0.8444 'International Tables Vol C Tables 4.2.6.8 and 6.1.1.4'
N N 0.0061 0.0033 'International Tables Vol C Tables 4.2.6.8 and 6.1.1.4'
S S 0.1246 0.1234 'International Tables Vol C Tables 4.2.6.8 and 6.1.1.4'

loop_
_geom_angle_atom_site_label_1
_geom_angle_atom_site_label_2
_geom_angle_atom_site_label_3
_geom_angle_site_symmetry_1
_geom_angle_site_symmetry_3
_geom_angle
_geom_angle_publ_flag
N1 Fe1 N2 . . 72.65(7) ?
N1 Fe1 N5 . . 77.61(7) ?
N5 Fe1 N2 . . 107.15(7) ?
N6 Fe1 N1 . . 134.53(7) ?
N6 Fe1 N2 . . 82.74(7) ?
N6 Fe1 N5 . . 73.95(7) ?
N9 Fe1 N1 . . 94.52(9) ?
N9 Fe1 N2 . . 159.71(8) ?
N9 Fe1 N5 . . 84.55(8) ?
N9 Fe1 N6 . . 116.89(9) ?
N10 Fe1 N1 . . 116.78(7) ?
N10 Fe1 N2 . . 84.55(8) ?
N10 Fe1 N5 . . 164.17(7) ?
N10 Fe1 N6 . . 97.64(7) ?
N10 Fe1 N9 . . 87.58(9) ?
C4 N1 Fe1 . . 121.79(15) ?
C5 N1 Fe1 . . 119.40(16) ?
C5 N1 C4 . . 117.8(2) ?
N3 N2 Fe1 . . 137.20(15) ?
N3 N2 C6 . . 109.88(19) ?
C6 N2 Fe1 . . 111.96(15) ?
N2 N3 N4 . . 106.06(18) ?
N3 N4 C8 . . 119.0(2) ?
C7 N4 N3 . . 111.3(2) ?
C7 N4 C8 . . 129.7(2) ?
C15 N5 Fe1 . . 125.38(14) ?
C16 N5 Fe1 . . 115.78(16) ?
C16 N5 C15 . . 118.8(2) ?
N7 N6 Fe1 . . 135.01(15) ?
N7 N6 C17 . . 109.86(18) ?
C17 N6 Fe1 . . 113.90(14) ?
N6 N7 N8 . . 106.19(18) ?
N7 N8 C19 . . 119.86(19) ?
C18 N8 N7 . . 111.16(19) ?
C18 N8 C19 . . 128.89(19) ?
C26 N9 Fe1 . . 176.7(2) ?
C27 N10 Fe1 . . 165.1(2) ?
H1A C1 H1B . . 109.5 ?
H1A C1 H1C . . 109.5 ?
H1B C1 H1C . . 109.5 ?
C3 C1 H1A . . 109.5 ?
C3 C1 H1B . . 109.5 ?
C3 C1 H1C . . 109.5 ?
H2A C2 H2B . . 109.5 ?
H2A C2 H2C . . 109.5 ?
H2B C2 H2C . . 109.5 ?
C3 C2 H2A . . 109.5 ?
C3 C2 H2B . . 109.5 ?
C3 C2 H2C . . 109.5 ?
C1 C3 C4 . . 106.8(2) ?
C2 C3 C1 . . 109.2(2) ?
C2 C3 C4 . . 111.5(2) ?
C2 C3 C15 . . 110.2(2) ?
C15 C3 C1 . . 107.8(2) ?
C15 C3 C4 . . 111.2(2) ?
N1 C4 C3 . . 111.39(18) ?
N1 C4 H4A . . 109.4 ?
N1 C4 H4B . . 109.4 ?
C3 C4 H4A . . 109.4 ?
C3 C4 H4B . . 109.4 ?
H4A C4 H4B . . 108.0 ?
N1 C5 H5 . . 121.1 ?
N1 C5 C6 . . 117.7(2) ?
C6 C5 H5 . . 121.1 ?
N2 C6 C5 . . 117.2(2) ?
N2 C6 C7 . . 107.9(2) ?
C7 C6 C5 . . 134.9(2) ?
N4 C7 C6 . . 104.9(2) ?
N4 C7 H7 . . 127.6 ?
C6 C7 H7 . . 127.6 ?
N4 C8 H8A . . 108.4 ?
N4 C8 H8B . . 108.4 ?
N4 C8 C9 . . 115.4(2) ?
H8A C8 H8B . . 107.5 ?
C9 C8 H8A . . 108.4 ?
C9 C8 H8B . . 108.4 ?
C10 C9 C8 . . 123.0(3) ?
C10 C9 C14 . . 118.9(3) ?
C14 C9 C8 . . 118.0(3) ?
C9 C10 H10 . . 120.0 ?
C9 C10 C11 . . 120.0(3) ?
C11 C10 H10 . . 120.0 ?
C10 C11 H11 . . 120.0 ?
C12 C11 C10 . . 120.0(4) ?
C12 C11 H11 . . 120.0 ?
C11 C12 H12 . . 120.0 ?
C13 C12 C11 . . 119.9(4) ?
C13 C12 H12 . . 120.0 ?
C12 C13 H13 . . 119.9 ?
C12 C13 C14 . . 120.3(4) ?
C14 C13 H13 . . 119.9 ?
C9 C14 H14 . . 119.5 ?
C13 C14 C9 . . 120.9(4) ?
C13 C14 H14 . . 119.5 ?
N5 C15 C3 . . 112.87(19) ?
N5 C15 H15A . . 109.0 ?
N5 C15 H15B . . 109.0 ?
C3 C15 H15A . . 109.0 ?
C3 C15 H15B . . 109.0 ?
H15A C15 H15B . . 107.8 ?
N5 C16 H16 . . 121.5 ?
N5 C16 C17 . . 116.9(2) ?
C17 C16 H16 . . 121.5 ?
N6 C17 C16 . . 118.5(2) ?
N6 C17 C18 . . 107.5(2) ?
C18 C17 C16 . . 134.0(2) ?
N8 C18 C17 . . 105.3(2) ?
N8 C18 H18 . . 127.3 ?
C17 C18 H18 . . 127.3 ?
N8 C19 H19A . . 109.0 ?
N8 C19 H19B . . 109.0 ?
N8 C19 C20 . . 113.00(18) ?
H19A C19 H19B . . 107.8 ?
C20 C19 H19A . . 109.0 ?
C20 C19 H19B . . 109.0 ?
C21 C20 C19 . . 118.8(2) ?
C21 C20 C25 . . 118.4(2) ?
C25 C20 C19 . . 122.7(2) ?
C20 C21 H21 . . 119.5 ?
C22 C21 C20 . . 121.0(2) ?
C22 C21 H21 . . 119.5 ?
C21 C22 H22 . . 120.1 ?
C21 C22 C23 . . 119.7(3) ?
C23 C22 H22 . . 120.1 ?
C22 C23 H23 . . 120.0 ?
C24 C23 C22 . . 120.0(3) ?
C24 C23 H23 . . 120.0 ?
C23 C24 H24 . . 119.9 ?
C23 C24 C25 . . 120.2(2) ?
C25 C24 H24 . . 119.9 ?
C20 C25 H25 . . 119.7 ?
C24 C25 C20 . . 120.6(2) ?
C24 C25 H25 . . 119.7 ?
N9 C26 S1 . . 179.2(3) ?
N10 C27 S2 . . 179.6(3) ?

loop_
_geom_bond_atom_site_label_1
_geom_bond_atom_site_label_2
_geom_bond_site_symmetry_2
_geom_bond_distance
_geom_bond_publ_flag
Fe1 N1 . 2.1911(19) ?
Fe1 N2 . 2.306(2) ?
Fe1 N5 . 2.2618(19) ?
Fe1 N6 . 2.1817(18) ?
Fe1 N9 . 2.088(2) ?
Fe1 N10 . 2.088(2) ?
S1 C26 . 1.620(3) ?
S2 C27 . 1.621(3) ?
N1 C4 . 1.460(3) ?
N1 C5 . 1.271(3) ?
N2 N3 . 1.305(3) ?
N2 C6 . 1.361(3) ?
N3 N4 . 1.355(3) ?
N4 C7 . 1.339(3) ?
N4 C8 . 1.466(3) ?
N5 C15 . 1.464(3) ?
N5 C16 . 1.267(3) ?
N6 N7 . 1.310(3) ?
N6 C17 . 1.359(3) ?
N7 N8 . 1.345(2) ?
N8 C18 . 1.338(3) ?
N8 C19 . 1.459(3) ?
N9 C26 . 1.147(3) ?
N10 C27 . 1.161(3) ?
C1 H1A . 0.9600 ?
C1 H1B . 0.9600 ?
C1 H1C . 0.9600 ?
C1 C3 . 1.530(3) ?
C2 H2A . 0.9600 ?
C2 H2B . 0.9600 ?
C2 H2C . 0.9600 ?
C2 C3 . 1.529(3) ?
C3 C4 . 1.543(3) ?
C3 C15 . 1.530(3) ?
C4 H4A . 0.9700 ?
C4 H4B . 0.9700 ?
C5 H5 . 0.9300 ?
C5 C6 . 1.446(3) ?
C6 C7 . 1.364(3) ?
C7 H7 . 0.9300 ?
C8 H8A . 0.9700 ?
C8 H8B . 0.9700 ?
C8 C9 . 1.511(4) ?
C9 C10 . 1.370(4) ?
C9 C14 . 1.383(4) ?
C10 H10 . 0.9300 ?
C10 C11 . 1.397(4) ?
C11 H11 . 0.9300 ?
C11 C12 . 1.376(6) ?
C12 H12 . 0.9300 ?
C12 C13 . 1.357(6) ?
C13 H13 . 0.9300 ?
C13 C14 . 1.373(5) ?
C14 H14 . 0.9300 ?
C15 H15A . 0.9700 ?
C15 H15B . 0.9700 ?
C16 H16 . 0.9300 ?
C16 C17 . 1.447(3) ?
C17 C18 . 1.362(3) ?
C18 H18 . 0.9300 ?
C19 H19A . 0.9700 ?
C19 H19B . 0.9700 ?
C19 C20 . 1.505(3) ?
C20 C21 . 1.386(3) ?
C20 C25 . 1.390(3) ?
C21 H21 . 0.9300 ?
C21 C22 . 1.380(4) ?
C22 H22 . 0.9300 ?
C22 C23 . 1.380(4) ?
C23 H23 . 0.9300 ?
C23 C24 . 1.374(4) ?
C24 H24 . 0.9300 ?
C24 C25 . 1.379(4) ?
C25 H25 . 0.9300 ?

loop_
_geom_hbond_atom_site_label_D
_geom_hbond_atom_site_label_H
_geom_hbond_atom_site_label_A
_geom_hbond_site_symmetry_A
_geom_hbond_distance_DH
_geom_hbond_distance_HA
_geom_hbond_distance_DA
_geom_hbond_angle_DHA
C18 H18 Cg 2_556 0.93 2.42 3.330(3) 167
C19 H19A N7 2_656 0.97 2.38 3.311(3) 162
C21 H21 C27 2_656 0.93 2.89 3.603(3) 134
C7 H7 S1 2_665 0.93 2.87 3.755(3) 159
C4 H4B N10 2_665 0.97 2.69 3.617(3) 160
C4 H4B C27 2_665 0.97 2.75 3.709(3) 171

loop_
_geom_torsion_atom_site_label_1
_geom_torsion_atom_site_label_2
_geom_torsion_atom_site_label_3
_geom_torsion_atom_site_label_4
_geom_torsion_site_symmetry_1
_geom_torsion_site_symmetry_2
_geom_torsion_site_symmetry_3
_geom_torsion_site_symmetry_4
_geom_torsion
_geom_torsion_publ_flag
Fe1 N1 C4 C3 . . . . 73.0(2) ?
Fe1 N1 C5 C6 . . . . -0.8(3) ?
Fe1 N2 N3 N4 . . . . 167.35(16) ?
Fe1 N2 C6 C5 . . . . 11.4(2) ?
Fe1 N2 C6 C7 . . . . -171.13(15) ?
Fe1 N5 C15 C3 . . . . -59.1(3) ?
Fe1 N5 C16 C17 . . . . -1.8(3) ?
Fe1 N6 N7 N8 . . . . 166.53(16) ?
Fe1 N6 C17 C16 . . . . 10.7(3) ?
Fe1 N6 C17 C18 . . . . -169.65(16) ?
N1 C5 C6 N2 . . . . -7.7(3) ?
N1 C5 C6 C7 . . . . 175.7(2) ?
N2 N3 N4 C7 . . . . 0.4(3) ?
N2 N3 N4 C8 . . . . 178.3(2) ?
N2 C6 C7 N4 . . . . 0.6(3) ?
N3 N2 C6 C5 . . . . -177.83(19) ?
N3 N2 C6 C7 . . . . -0.4(3) ?
N3 N4 C7 C6 . . . . -0.6(3) ?
N3 N4 C8 C9 . . . . 103.5(3) ?
N4 C8 C9 C10 . . . . 37.7(4) ?
N4 C8 C9 C14 . . . . -146.0(3) ?
N5 C16 C17 N6 . . . . -6.0(3) ?
N5 C16 C17 C18 . . . . 174.4(3) ?
N6 N7 N8 C18 . . . . -0.4(3) ?
N6 N7 N8 C19 . . . . -177.12(19) ?
N6 C17 C18 N8 . . . . 0.1(3) ?
N7 N6 C17 C16 . . . . 180.0(2) ?
N7 N6 C17 C18 . . . . -0.4(3) ?
N7 N8 C18 C17 . . . . 0.1(3) ?
N7 N8 C19 C20 . . . . 74.0(3) ?
N8 C19 C20 C21 . . . . -166.2(2) ?
N8 C19 C20 C25 . . . . 16.8(3) ?
C1 C3 C4 N1 . . . . 174.4(2) ?
C1 C3 C15 N5 . . . . 177.6(2) ?
C2 C3 C4 N1 . . . . 55.2(3) ?
C2 C3 C15 N5 . . . . -63.3(3) ?
C4 N1 C5 C6 . . . . 167.84(19) ?
C4 C3 C15 N5 . . . . 60.8(3) ?
C5 N1 C4 C3 . . . . -95.4(2) ?
C5 C6 C7 N4 . . . . 177.4(2) ?
C6 N2 N3 N4 . . . . 0.0(2) ?
C7 N4 C8 C9 . . . . -79.0(3) ?
C8 N4 C7 C6 . . . . -178.2(2) ?
C8 C9 C10 C11 . . . . 177.6(3) ?
C8 C9 C14 C13 . . . . -176.8(3) ?
C9 C10 C11 C12 . . . . -0.5(5) ?
C10 C9 C14 C13 . . . . -0.3(5) ?
C10 C11 C12 C13 . . . . -1.3(6) ?
C11 C12 C13 C14 . . . . 2.3(6) ?
C12 C13 C14 C9 . . . . -1.5(5) ?
C14 C9 C10 C11 . . . . 1.3(5) ?
C15 N5 C16 C17 . . . . 175.0(2) ?
C15 C3 C4 N1 . . . . -68.1(3) ?
C16 N5 C15 C3 . . . . 124.5(2) ?
C16 C17 C18 N8 . . . . 179.7(3) ?
C17 N6 N7 N8 . . . . 0.4(2) ?
C18 N8 C19 C20 . . . . -102.2(3) ?
C19 N8 C18 C17 . . . . 176.5(2) ?
C19 C20 C21 C22 . . . . -175.6(2) ?
C19 C20 C25 C24 . . . . 175.1(2) ?
C20 C21 C22 C23 . . . . 0.0(4) ?
C21 C20 C25 C24 . . . . -1.9(3) ?
C21 C22 C23 C24 . . . . -1.2(4) ?
C22 C23 C24 C25 . . . . 0.8(4) ?
C23 C24 C25 C20 . . . . 0.8(4) ?
C25 C20 C21 C22 . . . . 1.5(4) ?

_cod_database_fobs_code 2243599
